data_4037374
loop_
_publ_author_name
'Kise, Naoki'
'Hamada, Yusuke'
'Sakurai, Toshihiko'

_publ_section_title
;
 Electroreductive Intermolecular Coupling of Coumarins with Benzophenones:
 Synthesis of 4-(2-Hydroxyphenyl)-5,5-diaryl-\g-butyrolactones,
 2-(2,2-Diaryl-2,3-dihydrobenzofuran-3-yl)acetic Acids, and
 4-(Diarylmethyl)coumarins.
;
_journal_issue 22
_journal_name_full 'The Journal of organic chemistry'
_journal_page_first 11043
_journal_page_last 11056
_journal_paper_doi 10.1021/acs.joc.6b02056
_journal_volume 81
_journal_year 2016
_chemical_formula_moiety 'C26 H28 O3 Si'
_chemical_formula_sum 'C26 H28 O3 Si'
_chemical_formula_weight 416.57
_chemical_melting_point 450.0(10)
_chemical_name_systematic
; 
4-(Diphenyl((trimethylsilyl)oxy)methyl)-4-methylchroman-2-one
;
_space_group_IT_number 14
_space_group_name_Hall '-P 2ybc'
_space_group_name_H-M_alt 'P 1 21/c 1'
_symmetry_cell_setting monoclinic
_symmetry_space_group_name_Hall '-P 2ybc'
_symmetry_space_group_name_H-M 'P 1 21/c 1'
_atom_sites_solution_hydrogens geom
_atom_sites_solution_primary direct
_atom_sites_solution_secondary difmap
_audit_creation_method SHELXL-97
_cell_angle_alpha 90.00
_cell_angle_beta 100.620(16)
_cell_angle_gamma 90.00
_cell_formula_units_Z 4
_cell_length_a 9.966(4)
_cell_length_b 15.177(6)
_cell_length_c 15.388(5)
_cell_measurement_reflns_used 6086
_cell_measurement_temperature 298(2)
_cell_measurement_theta_max 26.2
_cell_measurement_theta_min 3.0
_cell_volume 2287.6(15)
_computing_cell_refinement PROCESS-AUTO
_computing_data_collection PROCESS-AUTO
_computing_data_reduction PROCESS-AUTO
_computing_publication_material yadokari-XG
_computing_structure_refinement 'SHELXL-97 (Sheldrick, 1997)'
_computing_structure_solution 'SHELXS-97 (Sheldrick, 1990)'
_diffrn_ambient_temperature 298(2)
_diffrn_detector_area_resol_mean 10.00
_diffrn_measured_fraction_theta_full 0.988
_diffrn_measured_fraction_theta_max 0.988
_diffrn_measurement_device_type 'Rigaku RAXIS-RAPID'
_diffrn_measurement_method \w
_diffrn_radiation_monochromator graphite
_diffrn_radiation_source 'fine-focus sealed tube'
_diffrn_radiation_type MoK\a
_diffrn_radiation_wavelength 0.71075
_diffrn_reflns_av_R_equivalents 0.1545
_diffrn_reflns_av_sigmaI/netI 0.1792
_diffrn_reflns_limit_h_max 12
_diffrn_reflns_limit_h_min -12
_diffrn_reflns_limit_k_max 19
_diffrn_reflns_limit_k_min -19
_diffrn_reflns_limit_l_max 19
_diffrn_reflns_limit_l_min -19
_diffrn_reflns_number 21229
_diffrn_reflns_theta_full 27.48
_diffrn_reflns_theta_max 27.48
_diffrn_reflns_theta_min 3.00
_exptl_absorpt_coefficient_mu 0.127
_exptl_absorpt_correction_T_max 0.9813
_exptl_absorpt_correction_T_min 0.9452
_exptl_absorpt_correction_type multi-scan
_exptl_absorpt_process_details
;
    Higashi, T. (1995). Program for Absorption Correction.
    Rigaku Corporation, Tokyo, Japan.
;
_exptl_crystal_colour colorless
_exptl_crystal_density_diffrn 1.209
_exptl_crystal_density_method 'not measured'
_exptl_crystal_description block
_exptl_crystal_F_000 888
_exptl_crystal_size_max 0.45
_exptl_crystal_size_mid 0.25
_exptl_crystal_size_min 0.15
_refine_diff_density_max 0.776
_refine_diff_density_min -0.364
_refine_diff_density_rms 0.095
_refine_ls_extinction_coef 0.007(3)
_refine_ls_extinction_expression Fc^*^=kFc[1+0.001xFc^2^\l^3^/sin(2\q)]^-1/4^
_refine_ls_extinction_method SHELXL
_refine_ls_goodness_of_fit_ref 1.022
_refine_ls_hydrogen_treatment refall
_refine_ls_matrix_type full
_refine_ls_number_parameters 276
_refine_ls_number_reflns 5176
_refine_ls_number_restraints 0
_refine_ls_restrained_S_all 1.022
_refine_ls_R_factor_all 0.2159
_refine_ls_R_factor_gt 0.1134
_refine_ls_shift/su_max 0.000
_refine_ls_shift/su_mean 0.000
_refine_ls_structure_factor_coef Fsqd
_refine_ls_weighting_details 'calc w=1/[\s^2^(Fo^2^)+(0.1700P)^2^+0.0000P] where P=(Fo^2^+2Fc^2^)/3'
_refine_ls_weighting_scheme calc
_refine_ls_wR_factor_gt 0.3007
_refine_ls_wR_factor_ref 0.3340
_reflns_number_gt 2203
_reflns_number_total 5176
_reflns_threshold_expression >2sigma(I)
_cod_data_source_file jo-2016-02056y-File005.cif
_cod_data_source_block 3k
_cod_depositor_comments
;
The following automatic conversions were performed:

data item '_chemical_melting_point' value '449-451' was changed to
'450.0(10)' -- the average value was taken and precision was
estimated.

Automatic conversion script
Id: cif_fix_values 6909 2019-04-08 15:41:33Z antanas 
;
_cod_original_cell_volume 2287.8(14)
_cod_original_sg_symbol_H-M 'P 21/c'
_cod_database_code 4037374

loop_
_symmetry_equiv_pos_as_xyz
'x, y, z'
'-x, y+1/2, -z+1/2'
'-x, -y, -z'
'x, -y-1/2, z-1/2'

loop_
_atom_site_label
_atom_site_type_symbol
_atom_site_fract_x
_atom_site_fract_y
_atom_site_fract_z
_atom_site_U_iso_or_equiv
_atom_site_adp_type
_atom_site_occupancy
_atom_site_symmetry_multiplicity
_atom_site_calc_flag
_atom_site_refinement_flags
O1 O 0.0400(5) 0.0653(3) 0.1697(3) 0.0550(12) Uani 1 1 d .
C1 C 0.1571(7) 0.1059(5) 0.1564(4) 0.0533(17) Uani 1 1 d .
O2 O 0.2526(5) 0.0618(3) 0.1471(3) 0.0749(16) Uani 1 1 d .
C2 C 0.1544(6) 0.2039(4) 0.1524(4) 0.0446(15) Uani 1 1 d .
H1 H 0.1131 0.2213 0.0928 0.053 Uiso 1 1 calc R
H2 H 0.2479 0.2250 0.1632 0.053 Uiso 1 1 calc R
C3 C 0.0771(6) 0.2509(3) 0.2178(4) 0.0338(13) Uani 1 1 d .
C4 C 0.0561(6) 0.3485(4) 0.1876(4) 0.0436(15) Uani 1 1 d .
H3 H 0.0012 0.3507 0.1294 0.065 Uiso 1 1 calc R
H4 H 0.1431 0.3752 0.1867 0.065 Uiso 1 1 calc R
H5 H 0.0109 0.3800 0.2281 0.065 Uiso 1 1 calc R
C5 C 0.1528(5) 0.2435(3) 0.3178(3) 0.0289(12) Uani 1 1 d .
O3 O 0.2007(4) 0.1538(2) 0.3259(2) 0.0361(10) Uani 1 1 d .
Si1 Si 0.32016(17) 0.09940(10) 0.39444(11) 0.0398(5) Uani 1 1 d .
C6 C 0.3142(9) 0.1167(5) 0.5122(5) 0.078(3) Uani 1 1 d .
H6 H 0.3432 0.1756 0.5289 0.118 Uiso 1 1 calc R
H7 H 0.3737 0.0753 0.5474 0.118 Uiso 1 1 calc R
H8 H 0.2224 0.1082 0.5216 0.118 Uiso 1 1 calc R
C7 C 0.4919(7) 0.1245(5) 0.3726(7) 0.090(3) Uani 1 1 d .
H9 H 0.4960 0.1098 0.3125 0.135 Uiso 1 1 calc R
H10 H 0.5586 0.0906 0.4118 0.135 Uiso 1 1 calc R
H11 H 0.5106 0.1861 0.3822 0.135 Uiso 1 1 calc R
C8 C 0.2769(8) -0.0172(4) 0.3650(5) 0.070(2) Uani 1 1 d .
H12 H 0.2727 -0.0255 0.3027 0.105 Uiso 1 1 calc R
H13 H 0.1900 -0.0314 0.3798 0.105 Uiso 1 1 calc R
H14 H 0.3458 -0.0551 0.3972 0.105 Uiso 1 1 calc R
C9 C 0.0433(5) 0.2552(4) 0.3772(3) 0.0323(13) Uani 1 1 d .
C10 C -0.0211(6) 0.1820(4) 0.4045(4) 0.0407(14) Uani 1 1 d .
H15 H 0.0074 0.1256 0.3928 0.049 Uiso 1 1 calc R
C11 C -0.1292(6) 0.1936(5) 0.4499(4) 0.0522(18) Uani 1 1 d .
H16 H -0.1715 0.1445 0.4688 0.063 Uiso 1 1 calc R
C12 C -0.1734(7) 0.2750(6) 0.4667(4) 0.059(2) Uani 1 1 d .
H17 H -0.2463 0.2814 0.4961 0.071 Uiso 1 1 calc R
C13 C -0.1114(7) 0.3475(6) 0.4406(4) 0.063(2) Uani 1 1 d .
H18 H -0.1419 0.4033 0.4526 0.075 Uiso 1 1 calc R
C14 C -0.0016(6) 0.3387(4) 0.3958(4) 0.0373(14) Uani 1 1 d .
H19 H 0.0410 0.3885 0.3785 0.045 Uiso 1 1 calc R
C15 C 0.2751(5) 0.3052(3) 0.3468(3) 0.0326(13) Uani 1 1 d .
C16 C 0.3097(6) 0.3311(4) 0.4354(4) 0.0416(14) Uani 1 1 d .
H20 H 0.2528 0.3146 0.4742 0.050 Uiso 1 1 calc R
C17 C 0.4241(7) 0.3799(5) 0.4675(5) 0.0605(19) Uani 1 1 d .
H21 H 0.4435 0.3961 0.5268 0.073 Uiso 1 1 calc R
C18 C 0.5106(7) 0.4049(4) 0.4106(6) 0.065(2) Uani 1 1 d .
H22 H 0.5884 0.4379 0.4318 0.078 Uiso 1 1 calc R
C19 C 0.4818(7) 0.3811(4) 0.3239(5) 0.0565(19) Uani 1 1 d .
H23 H 0.5402 0.3973 0.2859 0.068 Uiso 1 1 calc R
C20 C 0.3630(7) 0.3319(4) 0.2918(5) 0.0562(18) Uani 1 1 d .
H24 H 0.3430 0.3170 0.2322 0.067 Uiso 1 1 calc R
C21 C -0.0633(6) 0.2047(4) 0.2035(3) 0.0371(14) Uani 1 1 d .
C22 C -0.1836(6) 0.2455(4) 0.2102(4) 0.0364(14) Uani 1 1 d .
H25 H -0.1808 0.3053 0.2238 0.044 Uiso 1 1 calc R
C23 C -0.3072(7) 0.2041(5) 0.1983(4) 0.0551(18) Uani 1 1 d .
H26 H -0.3864 0.2350 0.2023 0.066 Uiso 1 1 calc R
C24 C -0.3113(7) 0.1136(5) 0.1797(5) 0.0598(19) Uani 1 1 d .
H27 H -0.3932 0.0831 0.1748 0.072 Uiso 1 1 calc R
C25 C -0.1956(7) 0.0700(4) 0.1689(4) 0.0563(18) Uani 1 1 d .
H28 H -0.1993 0.0107 0.1536 0.068 Uiso 1 1 calc R
C26 C -0.0725(6) 0.1153(4) 0.1809(4) 0.0432(15) Uani 1 1 d .

loop_
_atom_site_aniso_label
_atom_site_aniso_U_11
_atom_site_aniso_U_22
_atom_site_aniso_U_33
_atom_site_aniso_U_23
_atom_site_aniso_U_13
_atom_site_aniso_U_12
O1 0.055(3) 0.042(3) 0.068(3) -0.017(2) 0.012(2) 0.000(2)
C1 0.062(5) 0.056(4) 0.043(4) -0.009(3) 0.013(3) 0.006(4)
O2 0.076(4) 0.069(3) 0.085(4) -0.013(3) 0.031(3) 0.033(3)
C2 0.051(4) 0.057(4) 0.027(3) -0.006(3) 0.010(3) -0.002(3)
C3 0.035(3) 0.029(3) 0.042(3) 0.000(2) 0.016(3) 0.000(2)
C4 0.052(4) 0.032(3) 0.050(4) 0.009(3) 0.019(3) 0.004(3)
C5 0.028(3) 0.024(3) 0.038(3) 0.001(2) 0.011(2) 0.002(2)
O3 0.037(2) 0.027(2) 0.044(2) 0.0030(17) 0.0053(18) 0.0028(17)
Si1 0.0358(10) 0.0315(9) 0.0512(10) 0.0042(8) 0.0058(7) 0.0045(7)
C6 0.094(6) 0.083(6) 0.058(5) 0.018(4) 0.012(4) 0.039(5)
C7 0.039(4) 0.067(5) 0.163(9) 0.034(5) 0.014(5) -0.001(4)
C8 0.083(6) 0.030(4) 0.089(6) 0.009(4) -0.003(4) 0.004(4)
C9 0.021(3) 0.041(3) 0.032(3) -0.003(3) 0.000(2) -0.002(2)
C10 0.035(3) 0.050(4) 0.035(3) 0.001(3) 0.001(3) -0.009(3)
C11 0.034(4) 0.083(5) 0.038(3) 0.024(3) 0.003(3) -0.011(4)
C12 0.027(4) 0.114(7) 0.038(4) 0.015(4) 0.012(3) 0.019(4)
C13 0.041(4) 0.105(6) 0.044(4) -0.005(4) 0.012(3) 0.025(4)
C14 0.043(3) 0.037(3) 0.033(3) 0.007(3) 0.010(3) 0.010(3)
C15 0.030(3) 0.031(3) 0.037(3) -0.001(2) 0.008(2) -0.004(2)
C16 0.039(3) 0.043(3) 0.043(3) -0.002(3) 0.007(3) -0.002(3)
C17 0.048(4) 0.063(5) 0.064(5) -0.019(4) -0.007(4) -0.007(3)
C18 0.035(4) 0.038(4) 0.117(7) -0.011(4) 0.002(4) -0.003(3)
C19 0.037(4) 0.046(4) 0.090(6) 0.000(4) 0.021(4) -0.014(3)
C20 0.049(4) 0.058(4) 0.069(4) -0.005(3) 0.032(4) -0.007(3)
C21 0.047(4) 0.033(3) 0.030(3) 0.004(2) 0.005(3) 0.006(3)
C22 0.031(3) 0.037(3) 0.038(3) -0.001(3) -0.002(3) 0.000(3)
C23 0.042(4) 0.067(5) 0.055(4) -0.005(3) 0.006(3) 0.017(3)
C24 0.042(4) 0.067(5) 0.067(5) -0.003(4) 0.003(3) -0.012(4)
C25 0.061(5) 0.042(4) 0.062(4) -0.002(3) 0.002(4) -0.006(3)
C26 0.052(4) 0.037(4) 0.039(3) -0.010(3) 0.003(3) -0.002(3)

loop_
_atom_type_symbol
_atom_type_description
_atom_type_scat_dispersion_real
_atom_type_scat_dispersion_imag
_atom_type_scat_source
C C 0.0033 0.0016 'International Tables Vol C Tables 4.2.6.8 and 6.1.1.4'
H H 0.0000 0.0000 'International Tables Vol C Tables 4.2.6.8 and 6.1.1.4'
O O 0.0106 0.0060 'International Tables Vol C Tables 4.2.6.8 and 6.1.1.4'
Si Si 0.0817 0.0704 'International Tables Vol C Tables 4.2.6.8 and 6.1.1.4'

loop_
_geom_angle_atom_site_label_1
_geom_angle_atom_site_label_2
_geom_angle_atom_site_label_3
_geom_angle
C1 O1 C26 120.2(5)
O2 C1 O1 119.1(6)
O2 C1 C2 124.4(7)
O1 C1 C2 116.5(6)
C1 C2 C3 116.1(5)
C1 C2 H1 108.3
C3 C2 H1 108.3
C1 C2 H2 108.3
C3 C2 H2 108.3
H1 C2 H2 107.4
C21 C3 C2 104.2(4)
C21 C3 C4 108.7(5)
C2 C3 C4 107.5(4)
C21 C3 C5 111.2(4)
C2 C3 C5 113.1(4)
C4 C3 C5 111.7(4)
C3 C4 H3 109.5
C3 C4 H4 109.5
H3 C4 H4 109.5
C3 C4 H5 109.5
H3 C4 H5 109.5
H4 C4 H5 109.5
O3 C5 C15 108.5(4)
O3 C5 C9 108.4(4)
C15 C5 C9 111.4(4)
O3 C5 C3 103.9(4)
C15 C5 C3 116.6(4)
C9 C5 C3 107.6(4)
C5 O3 Si1 135.5(3)
O3 Si1 C6 113.9(3)
O3 Si1 C7 111.3(3)
C6 Si1 C7 110.4(4)
O3 Si1 C8 102.2(3)
C6 Si1 C8 109.1(4)
C7 Si1 C8 109.5(4)
Si1 C6 H6 109.5
Si1 C6 H7 109.5
H6 C6 H7 109.5
Si1 C6 H8 109.5
H6 C6 H8 109.5
H7 C6 H8 109.5
Si1 C7 H9 109.5
Si1 C7 H10 109.5
H9 C7 H10 109.5
Si1 C7 H11 109.5
H9 C7 H11 109.5
H10 C7 H11 109.5
Si1 C8 H12 109.5
Si1 C8 H13 109.5
H12 C8 H13 109.5
Si1 C8 H14 109.5
H12 C8 H14 109.5
H13 C8 H14 109.5
C10 C9 C14 118.9(5)
C10 C9 C5 120.0(5)
C14 C9 C5 120.7(5)
C9 C10 C11 119.5(6)
C9 C10 H15 120.2
C11 C10 H15 120.2
C12 C11 C10 121.2(6)
C12 C11 H16 119.4
C10 C11 H16 119.4
C11 C12 C13 120.1(6)
C11 C12 H17 119.9
C13 C12 H17 119.9
C12 C13 C14 120.4(7)
C12 C13 H18 119.8
C14 C13 H18 119.8
C9 C14 C13 119.8(6)
C9 C14 H19 120.1
C13 C14 H19 120.1
C20 C15 C16 116.3(6)
C20 C15 C5 123.9(5)
C16 C15 C5 119.6(5)
C17 C16 C15 122.8(6)
C17 C16 H20 118.6
C15 C16 H20 118.6
C16 C17 C18 119.4(7)
C16 C17 H21 120.3
C18 C17 H21 120.3
C19 C18 C17 120.2(6)
C19 C18 H22 119.9
C17 C18 H22 119.9
C18 C19 C20 119.7(6)
C18 C19 H23 120.2
C20 C19 H23 120.2
C15 C20 C19 121.7(6)
C15 C20 H24 119.2
C19 C20 H24 119.2
C22 C21 C26 116.1(6)
C22 C21 C3 124.5(5)
C26 C21 C3 119.4(5)
C23 C22 C21 124.2(6)
C23 C22 H25 117.9
C21 C22 H25 117.9
C22 C23 C24 118.0(6)
C22 C23 H26 121.0
C24 C23 H26 121.0
C25 C24 C23 120.4(6)
C25 C24 H27 119.8
C23 C24 H27 119.8
C24 C25 C26 119.3(6)
C24 C25 H28 120.3
C26 C25 H28 120.3
C25 C26 O1 115.3(5)
C25 C26 C21 121.8(6)
O1 C26 C21 122.9(5)

loop_
_geom_bond_atom_site_label_1
_geom_bond_atom_site_label_2
_geom_bond_distance
O1 C1 1.368(8)
O1 C26 1.389(7)
C1 O2 1.193(7)
C1 C2 1.488(9)
C2 C3 1.550(7)
C2 H1 0.9700
C2 H2 0.9700
C3 C21 1.544(8)
C3 C4 1.556(7)
C3 C5 1.589(8)
C4 H3 0.9600
C4 H4 0.9600
C4 H5 0.9600
C5 O3 1.440(6)
C5 C15 1.537(7)
C5 C9 1.557(7)
O3 Si1 1.658(4)
Si1 C6 1.842(7)
Si1 C7 1.844(7)
Si1 C8 1.858(7)
C6 H6 0.9600
C6 H7 0.9600
C6 H8 0.9600
C7 H9 0.9600
C7 H10 0.9600
C7 H11 0.9600
C8 H12 0.9600
C8 H13 0.9600
C8 H14 0.9600
C9 C10 1.385(8)
C9 C14 1.391(7)
C10 C11 1.399(8)
C10 H15 0.9300
C11 C12 1.352(10)
C11 H16 0.9300
C12 C13 1.357(10)
C12 H17 0.9300
C13 C14 1.404(8)
C13 H18 0.9300
C14 H19 0.9300
C15 C20 1.386(8)
C15 C16 1.399(8)
C16 C17 1.373(9)
C16 H20 0.9300
C17 C18 1.390(10)
C17 H21 0.9300
C18 C19 1.361(10)
C18 H22 0.9300
C19 C20 1.410(9)
C19 H23 0.9300
C20 H24 0.9300
C21 C22 1.370(8)
C21 C26 1.401(8)
C22 C23 1.366(8)
C22 H25 0.9300
C23 C24 1.401(9)
C23 H26 0.9300
C24 C25 1.366(9)
C24 H27 0.9300
C25 C26 1.389(9)
C25 H28 0.9300

loop_
_geom_torsion_atom_site_label_1
_geom_torsion_atom_site_label_2
_geom_torsion_atom_site_label_3
_geom_torsion_atom_site_label_4
_geom_torsion
C26 O1 C1 O2 179.9(6)
C26 O1 C1 C2 -1.6(8)
O2 C1 C2 C3 -142.8(7)
O1 C1 C2 C3 38.8(8)
C1 C2 C3 C21 -51.1(7)
C1 C2 C3 C4 -166.4(5)
C1 C2 C3 C5 69.8(6)
C21 C3 C5 O3 75.6(5)
C2 C3 C5 O3 -41.3(5)
C4 C3 C5 O3 -162.8(4)
C21 C3 C5 C15 -165.1(4)
C2 C3 C5 C15 78.1(6)
C4 C3 C5 C15 -43.4(6)
C21 C3 C5 C9 -39.2(5)
C2 C3 C5 C9 -156.1(4)
C4 C3 C5 C9 82.5(5)
C15 C5 O3 Si1 34.7(6)
C9 C5 O3 Si1 -86.3(5)
C3 C5 O3 Si1 159.5(4)
C5 O3 Si1 C6 50.3(6)
C5 O3 Si1 C7 -75.4(6)
C5 O3 Si1 C8 167.8(5)
O3 C5 C9 C10 -19.3(6)
C15 C5 C9 C10 -138.6(5)
C3 C5 C9 C10 92.5(6)
O3 C5 C9 C14 167.6(5)
C15 C5 C9 C14 48.3(7)
C3 C5 C9 C14 -80.6(6)
C14 C9 C10 C11 0.0(8)
C5 C9 C10 C11 -173.3(5)
C9 C10 C11 C12 0.9(9)
C10 C11 C12 C13 -1.0(10)
C11 C12 C13 C14 0.3(10)
C10 C9 C14 C13 -0.6(8)
C5 C9 C14 C13 172.5(5)
C12 C13 C14 C9 0.5(9)
O3 C5 C15 C20 83.8(6)
C9 C5 C15 C20 -157.0(5)
C3 C5 C15 C20 -33.1(8)
O3 C5 C15 C16 -90.5(6)
C9 C5 C15 C16 28.7(7)
C3 C5 C15 C16 152.7(5)
C20 C15 C16 C17 -0.3(9)
C5 C15 C16 C17 174.4(6)
C15 C16 C17 C18 -0.3(10)
C16 C17 C18 C19 0.1(10)
C17 C18 C19 C20 0.7(11)
C16 C15 C20 C19 1.1(9)
C5 C15 C20 C19 -173.3(6)
C18 C19 C20 C15 -1.3(11)
C2 C3 C21 C22 -146.3(5)
C4 C3 C21 C22 -31.9(7)
C5 C3 C21 C22 91.5(6)
C2 C3 C21 C26 32.7(7)
C4 C3 C21 C26 147.1(5)
C5 C3 C21 C26 -89.5(6)
C26 C21 C22 C23 1.6(9)
C3 C21 C22 C23 -179.4(6)
C21 C22 C23 C24 1.3(9)
C22 C23 C24 C25 -3.8(10)
C23 C24 C25 C26 3.3(10)
C24 C25 C26 O1 179.1(6)
C24 C25 C26 C21 -0.3(10)
C1 O1 C26 C25 162.5(6)
C1 O1 C26 C21 -18.1(8)
C22 C21 C26 C25 -2.1(9)
C3 C21 C26 C25 178.8(5)
C22 C21 C26 O1 178.6(5)
C3 C21 C26 O1 -0.5(8)
